data_8101826
loop_
_publ_author_name
'H. Maisel'
'S. Keller'
'T. Irrgang'
'R. Kempe'

_publ_section_title
;
Crystal structure of (2,6-diisopropyl-phenyl)-[6-(2,6-dimethyl-phenyl)-
pyridin-2-yl-methylene]-amine, C~26~H~30~N~2~
;
_journal_issue 3
_journal_name_full 'Zeitschrift f\"ur Kristallographie - New Crystal Structures'
_journal_page_first 463
_journal_page_last 464
_journal_volume 220
_journal_year 2005
_chemical_formula_sum 'C26 H30 N2'
_chemical_formula_weight 370.52
_chemical_name_systematic (2,6-diisopropyl-phenyl)-[6-(2,6-dimethyl-phenyl)-pyridin-2-yl-metylene]-amine
_space_group_IT_number 15
_symmetry_cell_setting monoclinic
_symmetry_space_group_name_Hall '-C 2yc'
_symmetry_space_group_name_H-M 'C 1 2/c 1'
_atom_sites_solution_hydrogens geom
_atom_sites_solution_primary direct
_atom_sites_solution_secondary difmap
_audit_creation_method SHELXL-97
_cell_angle_alpha 90.000
_cell_angle_beta 102.889(1)
_cell_angle_gamma 90.000
_cell_formula_units_Z 8
_cell_length_a 20.434(2)
_cell_length_b 8.551(1)
_cell_length_c 26.498(2)
_cell_measurement_reflns_used all
_cell_measurement_temperature 293(2)
_cell_volume 4513.4(8)
_computing_data_collection X-AREA-Stoe
_computing_structure_refinement 'SHELXL-97 (Sheldrick, 1997)'
_computing_structure_solution SIR97
_diffrn_ambient_temperature 293(2)
_diffrn_measured_fraction_theta_full 0.998
_diffrn_measured_fraction_theta_max 0.998
_diffrn_measurement_device_type 'Stoe IPDS II'
_diffrn_radiation_monochromator graphite
_diffrn_radiation_source 'fine-focus sealed tube'
_diffrn_radiation_type MoK\a
_diffrn_radiation_wavelength 0.71069
_diffrn_reflns_av_R_equivalents 0.0904
_diffrn_reflns_av_sigmaI/netI 0.0422
_diffrn_reflns_limit_h_max 22
_diffrn_reflns_limit_h_min -25
_diffrn_reflns_limit_k_max 10
_diffrn_reflns_limit_k_min -10
_diffrn_reflns_limit_l_max 32
_diffrn_reflns_limit_l_min -32
_diffrn_reflns_number 31342
_diffrn_reflns_theta_full 26.06
_diffrn_reflns_theta_max 26.06
_diffrn_reflns_theta_min 1.58
_exptl_absorpt_coefficient_mu 0.063
_exptl_absorpt_correction_type none
_exptl_crystal_colour colorless
_exptl_crystal_density_diffrn 1.091
_exptl_crystal_density_method 'not measured'
_exptl_crystal_description prism
_exptl_crystal_F_000 1600
_exptl_crystal_size_max 0.6
_exptl_crystal_size_mid 0.5
_exptl_crystal_size_min 0.4
_refine_diff_density_max 0.278
_refine_diff_density_min -0.313
_refine_diff_density_rms 0.067
_refine_ls_extinction_method none
_refine_ls_goodness_of_fit_ref 1.038
_refine_ls_hydrogen_treatment mixed
_refine_ls_matrix_type full
_refine_ls_number_parameters 253
_refine_ls_number_reflns 4468
_refine_ls_number_restraints 0
_refine_ls_restrained_S_all 1.038
_refine_ls_R_factor_all 0.0802
_refine_ls_R_factor_gt 0.0621
_refine_ls_shift/su_max 0.000
_refine_ls_shift/su_mean 0.000
_refine_ls_structure_factor_coef Fsqd
_refine_ls_weighting_details 'calc w=1/[\s^2^(Fo^2^)+(0.1241P)^2^+0.0000P] where P=(Fo^2^+2Fc^2^)/3'
_refine_ls_weighting_scheme calc
_refine_ls_wR_factor_gt 0.1748
_refine_ls_wR_factor_ref 0.1874
_reflns_number_gt 3001
_reflns_number_total 4468
_reflns_threshold_expression >2sigma(I)
_cod_data_source_file 1267-1593.cff
_cod_data_source_block k074m
_cod_depositor_comments
;
The following automatic conversions were performed:

'_exptl_absorpt_correction_type' tag value 'no' was replaced with
'none' value.

Automatic conversion script
Id: cif_fix_values 1646 2011-03-28 12:23:43Z adriana 
;
_cod_original_cell_volume 4513(1)
_cod_original_sg_symbol_H-M C12/c1
_cod_database_code 8101826

loop_
_symmetry_equiv_pos_as_xyz
'x, y, z'
'-x, y, -z+1/2'
'x+1/2, y+1/2, z'
'-x+1/2, y+1/2, -z+1/2'
'-x, -y, -z'
'x, -y, z-1/2'
'-x+1/2, -y+1/2, -z'
'x+1/2, -y+1/2, z-1/2'

loop_
_atom_site_label
_atom_site_type_symbol
_atom_site_fract_x
_atom_site_fract_y
_atom_site_fract_z
_atom_site_U_iso_or_equiv
_atom_site_adp_type
_atom_site_occupancy
_atom_site_symmetry_multiplicity
_atom_site_Wyckoff_symbol
_atom_site_calc_flag
_atom_site_refinement_flags
_atom_site_disorder_assembly
_atom_site_disorder_group
N1 N 0.10467(7) -0.20750(16) 0.38399(5) 0.0600(4) Uani 1 8 f d . . .
N2 N 0.09899(7) 0.00071(17) 0.49819(5) 0.0632(4) Uani 1 8 f d . . .
C1 C 0.06643(8) -0.28482(19) 0.34385(6) 0.0603(4) Uani 1 8 f d . . .
C2 C -0.00196(9) -0.3027(2) 0.33877(7) 0.0733(5) Uani 1 8 f d . . .
H2 H -0.0275 -0.3555 0.3104 0.088 Uiso 1 8 f calc R . .
C3 C -0.03201(9) -0.2418(3) 0.37603(8) 0.0819(6) Uani 1 8 f d . . .
H3 H -0.0779 -0.2539 0.3733 0.098 Uiso 1 8 f calc R . .
C4 C 0.00655(9) -0.1628(2) 0.41735(7) 0.0711(5) Uani 1 8 f d . . .
H4 H -0.0126 -0.1203 0.4430 0.085 Uiso 1 8 f calc R . .
C5 C 0.07458(8) -0.14824(19) 0.41973(6) 0.0586(4) Uani 1 8 f d . . .
C6 C 0.11937(8) -0.0649(2) 0.46237(6) 0.0616(4) Uani 1 8 f d . . .
H6 H 0.1650 -0.0608 0.4627 0.074 Uiso 1 8 f calc R . .
C7 C 0.14525(8) 0.0815(2) 0.53769(6) 0.0592(4) Uani 1 8 f d . . .
C8 C 0.17024(9) 0.0047(2) 0.58476(6) 0.0665(4) Uani 1 8 f d . . .
C9 C 0.21425(10) 0.0860(2) 0.62343(7) 0.0766(5) Uani 1 8 f d . . .
H9 H 0.2317 0.0372 0.6549 0.092 Uiso 1 8 f calc R . .
C10 C 0.23230(11) 0.2364(3) 0.61593(8) 0.0847(6) Uani 1 8 f d . . .
H10 H 0.2624 0.2883 0.6421 0.102 Uiso 1 8 f calc R . .
C11 C 0.20619(11) 0.3117(2) 0.56985(8) 0.0803(5) Uani 1 8 f d . . .
H11 H 0.2184 0.4149 0.5656 0.096 Uiso 1 8 f calc R . .
C12 C 0.16215(9) 0.2375(2) 0.52964(6) 0.0661(4) Uani 1 8 f d . . .
C13 C 0.13114(10) 0.3230(2) 0.47946(7) 0.0774(5) Uani 1 8 f d . . .
H13 H 0.1314 0.2503 0.4509 0.093 Uiso 1 8 f calc R . .
C14 C 0.05874(15) 0.3630(4) 0.47782(12) 0.1352(12) Uani 1 8 f d . . .
H14A H 0.0399 0.4166 0.4461 0.203 Uiso 1 8 f calc R . .
H14B H 0.0564 0.4292 0.5066 0.203 Uiso 1 8 f calc R . .
H14C H 0.0339 0.2686 0.4797 0.203 Uiso 1 8 f calc R . .
C15 C 0.17031(15) 0.4682(3) 0.47001(10) 0.1030(7) Uani 1 8 f d . . .
H15A H 0.2161 0.4401 0.4711 0.154 Uiso 1 8 f calc R . .
H15B H 0.1690 0.5446 0.4963 0.154 Uiso 1 8 f calc R . .
H15C H 0.1505 0.5113 0.4366 0.154 Uiso 1 8 f calc R . .
C16 C 0.15156(12) -0.1615(2) 0.59370(8) 0.0853(6) Uani 1 8 f d . . .
H16 H 0.1242 -0.2013 0.5611 0.102 Uiso 1 8 f calc R . .
C17 C 0.1096(3) -0.1719(4) 0.6343(2) 0.190(2) Uani 1 8 f d . . .
H17A H 0.0986 -0.2793 0.6390 0.286 Uiso 1 8 f calc R . .
H17B H 0.0690 -0.1127 0.6231 0.286 Uiso 1 8 f calc R . .
H17C H 0.1347 -0.1303 0.6665 0.286 Uiso 1 8 f calc R . .
C18 C 0.21041(18) -0.2651(3) 0.60900(19) 0.1651(17) Uani 1 8 f d . . .
H18A H 0.1956 -0.3694 0.6141 0.248 Uiso 1 8 f calc R . .
H18B H 0.2386 -0.2277 0.6406 0.248 Uiso 1 8 f calc R . .
H18C H 0.2353 -0.2657 0.5822 0.248 Uiso 1 8 f calc R . .
C19 C 0.10237(9) -0.3473(2) 0.30480(6) 0.0646(4) Uani 1 8 f d . . .
C20 C 0.10375(10) -0.5078(2) 0.29536(7) 0.0743(5) Uani 1 8 f d . . .
C21 C 0.13917(12) -0.5610(3) 0.25945(8) 0.0925(7) Uani 1 8 f d . . .
H21 H 0.1406 -0.6676 0.2528 0.111 Uiso 1 8 f calc R . .
C22 C 0.17182(12) -0.4594(4) 0.23386(9) 0.0992(8) Uani 1 8 f d . . .
H22 H 0.1955 -0.4972 0.2102 0.119 Uiso 1 8 f calc R . .
C23 C 0.16986(11) -0.3026(3) 0.24282(8) 0.0928(7) Uani 1 8 f d . . .
H23 H 0.1923 -0.2346 0.2251 0.111 Uiso 1 8 f calc R . .
C24 C 0.13496(10) -0.2426(2) 0.27782(7) 0.0747(5) Uani 1 8 f d . . .
C25 C 0.13108(15) -0.0697(3) 0.28401(10) 0.1053(8) Uani 1 8 f d . . .
H25A H 0.1564 -0.0189 0.2623 0.158 Uiso 1 8 f calc R . .
H25B H 0.1492 -0.0420 0.3195 0.158 Uiso 1 8 f calc R . .
H25C H 0.0851 -0.0368 0.2742 0.158 Uiso 1 8 f calc R . .
C26 C 0.06954(15) -0.6259(3) 0.32286(10) 0.1017(7) Uani 1 8 f d . . .
H26A H 0.0764 -0.7289 0.3106 0.153 Uiso 1 8 f calc R . .
H26B H 0.0223 -0.6039 0.3161 0.153 Uiso 1 8 f calc R . .
H26C H 0.0881 -0.6202 0.3594 0.153 Uiso 1 8 f calc R . .

loop_
_atom_site_aniso_label
_atom_site_aniso_U_11
_atom_site_aniso_U_22
_atom_site_aniso_U_33
_atom_site_aniso_U_23
_atom_site_aniso_U_13
_atom_site_aniso_U_12
N1 0.0636(8) 0.0667(8) 0.0489(7) -0.0049(6) 0.0107(6) 0.0062(6)
N2 0.0642(8) 0.0771(9) 0.0474(7) -0.0061(6) 0.0104(6) 0.0060(6)
C1 0.0662(10) 0.0654(9) 0.0471(8) -0.0028(7) 0.0077(7) 0.0061(7)
C2 0.0679(10) 0.0903(13) 0.0576(9) -0.0144(8) 0.0051(8) 0.0004(9)
C3 0.0569(10) 0.1133(16) 0.0744(12) -0.0195(11) 0.0123(9) -0.0025(10)
C4 0.0663(10) 0.0894(12) 0.0592(9) -0.0111(8) 0.0176(8) 0.0043(9)
C5 0.0612(9) 0.0661(9) 0.0483(8) -0.0026(6) 0.0119(7) 0.0074(7)
C6 0.0599(8) 0.0725(10) 0.0522(8) -0.0058(7) 0.0119(7) 0.0058(7)
C7 0.0615(9) 0.0709(10) 0.0456(7) -0.0068(7) 0.0127(6) 0.0085(7)
C8 0.0720(10) 0.0769(11) 0.0499(9) -0.0039(7) 0.0121(7) 0.0032(8)
C9 0.0853(12) 0.0894(13) 0.0497(9) -0.0063(8) 0.0039(8) 0.0048(10)
C10 0.0953(14) 0.0882(14) 0.0636(11) -0.0187(10) 0.0032(10) -0.0041(11)
C11 0.0951(13) 0.0679(11) 0.0765(12) -0.0126(9) 0.0164(10) 0.0022(9)
C12 0.0723(10) 0.0685(10) 0.0586(9) -0.0055(7) 0.0170(8) 0.0128(8)
C13 0.0870(12) 0.0785(12) 0.0678(11) 0.0080(8) 0.0200(9) 0.0190(10)
C14 0.1060(18) 0.185(3) 0.121(2) 0.062(2) 0.0386(17) 0.065(2)
C15 0.135(2) 0.0786(13) 0.0979(16) 0.0137(12) 0.0306(14) 0.0113(13)
C16 0.1030(15) 0.0864(13) 0.0595(10) 0.0074(9) 0.0033(9) -0.0107(11)
C17 0.223(4) 0.124(3) 0.274(5) 0.081(3) 0.161(4) 0.034(3)
C18 0.137(3) 0.0755(16) 0.285(5) -0.019(2) 0.052(3) 0.0206(17)
C19 0.0661(9) 0.0768(11) 0.0482(8) -0.0091(7) 0.0067(7) 0.0069(8)
C20 0.0835(12) 0.0773(11) 0.0576(9) -0.0125(8) 0.0062(8) 0.0106(9)
C21 0.1022(16) 0.1019(16) 0.0693(12) -0.0252(11) 0.0103(11) 0.0275(13)
C22 0.0919(15) 0.138(2) 0.0692(12) -0.0325(13) 0.0211(11) 0.0193(14)
C23 0.0835(13) 0.136(2) 0.0621(11) -0.0123(12) 0.0229(10) -0.0061(13)
C24 0.0770(11) 0.0922(13) 0.0546(9) -0.0094(8) 0.0141(8) -0.0018(9)
C25 0.151(2) 0.0843(15) 0.0924(15) -0.0021(12) 0.0515(15) -0.0158(14)
C26 0.140(2) 0.0762(13) 0.0877(14) -0.0088(11) 0.0226(14) 0.0019(13)

loop_
_atom_type_symbol
_atom_type_description
_atom_type_scat_dispersion_real
_atom_type_scat_dispersion_imag
_atom_type_scat_source
C C 0.0033 0.0016 'International Tables Vol C Tables 4.2.6.8 and 6.1.1.4'
H H 0.0000 0.0000 'International Tables Vol C Tables 4.2.6.8 and 6.1.1.4'
N N 0.0061 0.0033 'International Tables Vol C Tables 4.2.6.8 and 6.1.1.4'

loop_
_geom_angle_atom_site_label_1
_geom_angle_atom_site_label_2
_geom_angle_atom_site_label_3
_geom_angle
_geom_angle_site_symmetry_1
_geom_angle_site_symmetry_3
_geom_angle_publ_flag
C5 N1 C1 117.93(14) . . ?
C6 N2 C7 119.79(14) . . ?
N1 C1 C2 121.85(15) . . ?
N1 C1 C19 115.77(15) . . ?
C2 C1 C19 122.37(14) . . ?
C3 C2 C1 119.44(16) . . ?
C4 C3 C2 119.29(17) . . ?
C3 C4 C5 118.17(15) . . ?
N1 C5 C4 123.32(14) . . ?
N1 C5 C6 114.95(14) . . ?
C4 C5 C6 121.73(14) . . ?
N2 C6 C5 123.02(15) . . ?
C8 C7 C12 121.76(15) . . ?
C8 C7 N2 118.55(16) . . ?
C12 C7 N2 119.62(14) . . ?
C9 C8 C7 118.01(17) . . ?
C9 C8 C16 120.12(16) . . ?
C7 C8 C16 121.86(15) . . ?
C10 C9 C8 121.04(17) . . ?
C9 C10 C11 120.37(18) . . ?
C10 C11 C12 121.6(2) . . ?
C11 C12 C7 117.22(16) . . ?
C11 C12 C13 121.50(18) . . ?
C7 C12 C13 121.24(16) . . ?
C14 C13 C12 110.33(17) . . ?
C14 C13 C15 110.9(2) . . ?
C12 C13 C15 113.67(19) . . ?
C18 C16 C8 113.0(2) . . ?
C18 C16 C17 108.9(3) . . ?
C8 C16 C17 111.7(2) . . ?
C20 C19 C24 120.32(17) . . ?
C20 C19 C1 120.51(17) . . ?
C24 C19 C1 119.17(16) . . ?
C21 C20 C19 118.5(2) . . ?
C21 C20 C26 118.6(2) . . ?
C19 C20 C26 122.86(18) . . ?
C22 C21 C20 121.2(2) . . ?
C23 C22 C21 120.2(2) . . ?
C22 C23 C24 121.3(2) . . ?
C23 C24 C19 118.5(2) . . ?
C23 C24 C25 119.2(2) . . ?
C19 C24 C25 122.23(18) . . ?

loop_
_geom_bond_atom_site_label_1
_geom_bond_atom_site_label_2
_geom_bond_distance
_geom_bond_site_symmetry_2
_geom_bond_publ_flag
C1 N1 1.345(2) . ?
C1 C2 1.382(3) . ?
C1 C19 1.495(2) . ?
C2 C3 1.376(3) . ?
C3 C4 1.375(3) . ?
C4 C5 1.383(2) . ?
C5 N1 1.338(2) . ?
C5 C6 1.470(2) . ?
C6 N2 1.251(2) . ?
C7 C8 1.401(2) . ?
C7 C12 1.406(3) . ?
C7 N2 1.423(2) . ?
C8 C9 1.390(2) . ?
C8 C16 1.505(3) . ?
C9 C10 1.364(3) . ?
C10 C11 1.378(3) . ?
C11 C12 1.386(3) . ?
C12 C13 1.526(3) . ?
C13 C14 1.510(3) . ?
C13 C15 1.528(3) . ?
C16 C18 1.476(4) . ?
C16 C17 1.521(4) . ?
C19 C20 1.397(3) . ?
C19 C24 1.403(3) . ?
C20 C21 1.394(3) . ?
C20 C26 1.506(3) . ?
C21 C22 1.364(4) . ?
C22 C23 1.364(4) . ?
C23 C24 1.388(3) . ?
C24 C25 1.492(3) . ?

loop_
_cod_related_entry_id
_cod_related_entry_database
_cod_related_entry_code
1 ChemSpider 30653885
